data_7704084
loop_
_publ_author_name
'Zhang, Yi'
'Fadaei Tirani, Farzaneh'
'Pattison, Philip'
'Schenk-Jo\&s, Kurt'
'Xiao, Zewen'
'Nazeeruddin, Mohammad Khaja'
'Gao, Peng'

_publ_section_title
;
 Zero-dimensional hybrid iodobismuthate derivatives: from structure study
 to photovoltaic application.
;
_journal_issue 18
_journal_name_full 'Dalton transactions (Cambridge, England : 2003)'
_journal_page_first 5815
_journal_page_last 5822
_journal_paper_doi 10.1039/d0dt00015a
_journal_volume 49
_journal_year 2020
_chemical_formula_moiety 'Bi2 I9, 3(C H6 N)'
_chemical_formula_sum 'C3 H18 Bi2 I9 N3'
_chemical_formula_weight 1656.26
_space_group_crystal_system monoclinic
_space_group_IT_number 14
_space_group_name_Hall '-P 2yn'
_space_group_name_H-M_alt 'P 1 21/n 1'
_atom_sites_solution_hydrogens geom
_atom_sites_solution_primary dual
_atom_sites_solution_secondary difmap
_audit_creation_date 2018-12-19
_audit_creation_method
;
Olex2 1.2
(compiled 2018.05.29 svn.r3508 for OlexSys, GUI svn.r5506)
;
_audit_update_record
;
2020-04-01 deposited with the CCDC.	2020-04-06 downloaded from the CCDC.
;
_cell_angle_alpha 90
_cell_angle_beta 91.647(4)
_cell_angle_gamma 90
_cell_formula_units_Z 4
_cell_length_a 8.4972(3)
_cell_length_b 14.6869(5)
_cell_length_c 21.5538(12)
_cell_measurement_reflns_used 3403
_cell_measurement_temperature 100(2)
_cell_measurement_theta_max 28.7560
_cell_measurement_theta_min 2.4330
_cell_volume 2688.7(2)
_computing_cell_refinement 'CrysAlisPro 1.171.40.20a (Rigaku OD, 2018)'
_computing_data_collection 'CrysAlisPro 1.171.40.20a (Rigaku OD, 2018)'
_computing_data_reduction 'CrysAlisPro 1.171.40.20a (Rigaku OD, 2018)'
_computing_molecular_graphics 'Olex2 (Dolomanov et al., 2009)'
_computing_publication_material 'Olex2 (Dolomanov et al., 2009)'
_computing_structure_refinement 'ShelXL (Sheldrick, 2015)'
_computing_structure_solution 'ShelXT (Sheldrick, 2015)'
_diffrn_ambient_temperature 100(2)
_diffrn_detector 'CCD plate'
_diffrn_measured_fraction_theta_full 0.734
_diffrn_measured_fraction_theta_max 0.734
_diffrn_measurement_details
;
List of Runs (angles in degrees, time in seconds):

  # Type    Start    End  Width  t~exp~   \w     \q     \k     \f   Frames
#--------------------------------------------------------------------------
  1  \w      0.00 360.00   0.25    2.00    --    0.00   0.00   0.00 1440
;
_diffrn_measurement_device 'abstract diffractometer'
_diffrn_measurement_device_type 'dectris-CrysAlisPro-abstract goniometer imported dectris images'
_diffrn_measurement_method '\w scans'
_diffrn_orient_matrix_type 'CrysAlisPro convention (1999,Acta A55,543-557)'
_diffrn_orient_matrix_UB_11 -0.0476675000
_diffrn_orient_matrix_UB_12 0.0370785000
_diffrn_orient_matrix_UB_13 -0.0025302000
_diffrn_orient_matrix_UB_21 -0.0034084000
_diffrn_orient_matrix_UB_22 0.0022380000
_diffrn_orient_matrix_UB_23 0.0314656000
_diffrn_orient_matrix_UB_31 0.0642902000
_diffrn_orient_matrix_UB_32 0.0276835000
_diffrn_orient_matrix_UB_33 0.0009234000
_diffrn_radiation_monochromator synchrotron
_diffrn_radiation_probe x-ray
_diffrn_radiation_type synchrotron
_diffrn_radiation_wavelength 0.6804
_diffrn_reflns_av_unetI/netI 0.0216
_diffrn_reflns_Laue_measured_fraction_full 0.734
_diffrn_reflns_Laue_measured_fraction_max 0.734
_diffrn_reflns_limit_h_max 10
_diffrn_reflns_limit_h_min -9
_diffrn_reflns_limit_k_max 17
_diffrn_reflns_limit_k_min -17
_diffrn_reflns_limit_l_max 25
_diffrn_reflns_limit_l_min -25
_diffrn_reflns_number 3917
_diffrn_reflns_point_group_measured_fraction_full 0.734
_diffrn_reflns_point_group_measured_fraction_max 0.734
_diffrn_reflns_theta_full 23.891
_diffrn_reflns_theta_max 23.891
_diffrn_reflns_theta_min 1.810
_diffrn_source synchrotron
_exptl_absorpt_coefficient_mu 20.942
_exptl_absorpt_correction_T_max 1.00000
_exptl_absorpt_correction_T_min 0.44563
_exptl_absorpt_correction_type multi-scan
_exptl_absorpt_process_details
;
CrysAlisPro 1.171.40.20a (Rigaku Oxford Diffraction, 2018).
 Empirical absorption correction using spherical harmonics
 as implemented in SCALE3 ABSPACK scaling algorithm.
;
_exptl_crystal_colour orange
_exptl_crystal_colour_primary orange
_exptl_crystal_density_diffrn 4.092
_exptl_crystal_description plate
_exptl_crystal_F_000 2800
_exptl_crystal_size_max 0.12
_exptl_crystal_size_mid 0.1
_exptl_crystal_size_min 0.025
_refine_diff_density_max 3.658
_refine_diff_density_min -3.373
_refine_diff_density_rms 0.901
_refine_ls_extinction_method none
_refine_ls_goodness_of_fit_ref 1.211
_refine_ls_hydrogen_treatment constr
_refine_ls_matrix_type full
_refine_ls_number_parameters 163
_refine_ls_number_reflns 3917
_refine_ls_number_restraints 39
_refine_ls_restrained_S_all 1.206
_refine_ls_R_factor_all 0.0989
_refine_ls_R_factor_gt 0.0920
_refine_ls_shift/su_max 0.000
_refine_ls_shift/su_mean 0.000
_refine_ls_structure_factor_coef Fsqd
_refine_ls_weighting_details 'w=1/[\s^2^(Fo^2^)+(0.2000P)^2^] where P=(Fo^2^+2Fc^2^)/3'
_refine_ls_weighting_scheme calc
_refine_ls_wR_factor_gt 0.2803
_refine_ls_wR_factor_ref 0.2867
_reflns_Friedel_coverage 0.000
_reflns_number_gt 3144
_reflns_number_total 3917
_reflns_threshold_expression 'I > 2\s(I)'
_twin_special_details
;
Component 2 rotated by 60.0237\% 
 around [-0.00 0.00 -1.00] (reciprocal) or [-0.07 0.00 -1.00] (direct)
Component 3 rotated by -119.9933\% 
 around [0.00 -0.00 1.00] (reciprocal) or [0.08 0.00 1.00] (direct)
Component 4 rotated by 179.9846\% 
 around [1.00 0.00 -0.07] (reciprocal) or [1.00 0.00 -0.00] (direct)
;
_cod_data_source_file d0dt00015a2.cif
_cod_data_source_block Compound_2L_100K
_cod_depositor_comments 'Adding full bibliography for 7704084--7704087.cif.'
_cod_database_code 7704084
_shelx_shelxl_version_number 2018/3
_audit_contact_author 'Farzaneh Fadaei Tirani'
_chemical_oxdiff_formula 'C3 H18 Bi2 I9 N3'
_shelx_space_group_comment
;
The symmetry employed for this shelxl refinement is uniquely defined
by the following loop, which should always be used as a source of
symmetry information in preference to the above space-group names.
They are only intended as comments.
;
_oxdiff_twin_items 4
_oxdiff_twin_integration_method simultaneous
_olex2_refinement_description
;
1. Twinned data refinement
 Scales: 0.285(10)
 0.213(6) 0.188(6) 0.314(5)
2. Fixed Uiso
 At 1.2 times of:
  All N(H,H,H) groups
 At 1.5 times of:
  All C(H,H,H) groups
3. Uiso/Uaniso restraints and constraints
Uanis(C3) \\sim Ueq, Uanis(N3) \\sim Ueq, Uanis(N2) \\sim Ueq, Uanis(C2) \\sim
Ueq, Uanis(C1) \\sim Ueq: with sigma of 0.01 and sigma for terminal atoms of
0.02
4. Rigid body (RIGU) restrains
 C1, C2, C3, N1, N2, N3
 with sigma for 1-2 distances of 0.004 and sigma for 1-3 distances of 0.004
5.a Idealised Me refined as rotating group:
 N1(H1A,H1B,H1C), C1(H1D,H1E,H1F), N2(H2A,H2B,H2C), C2(H2D,H2E,H2F), N3(H3A,
 H3B,H3C), C3(H3D,H3E,H3F)
;

loop_
_space_group_symop_operation_xyz
'x, y, z'
'-x+1/2, y+1/2, -z+1/2'
'-x, -y, -z'
'x-1/2, -y-1/2, z-1/2'

loop_
_atom_site_label
_atom_site_type_symbol
_atom_site_fract_x
_atom_site_fract_y
_atom_site_fract_z
_atom_site_U_iso_or_equiv
_atom_site_adp_type
_atom_site_occupancy
_atom_site_site_symmetry_order
_atom_site_calc_flag
_atom_site_refinement_flags_posn
_atom_site_refinement_flags_adp
_atom_site_refinement_flags_occupancy
_atom_site_disorder_assembly
_atom_site_disorder_group
Bi1 Bi 0.51889(16) 0.16585(9) 0.15826(6) 0.0240(4) Uani 1 1 d . . . . .
Bi2 Bi 0.48333(16) 0.17046(9) 0.34674(6) 0.0240(5) Uani 1 1 d . . . . .
I1 I 0.8006(3) 0.0945(2) 0.09655(11) 0.0347(7) Uani 1 1 d . . . . .
I2 I 0.3013(3) 0.07176(18) 0.06678(11) 0.0325(7) Uani 1 1 d . . . . .
I3 I 0.5056(3) 0.34036(19) 0.08606(12) 0.0319(7) Uani 1 1 d . . . . .
I4 I 0.5212(3) -0.0006(2) 0.25354(8) 0.0304(7) Uani 1 1 d . . . . .
I5 I 0.7408(3) 0.26067(18) 0.25825(11) 0.0327(7) Uani 1 1 d . . . . .
I6 I 0.2276(3) 0.23824(18) 0.23744(11) 0.0319(7) Uani 1 1 d . . . . .
I7 I 0.7322(3) 0.0933(2) 0.42769(11) 0.0343(7) Uani 1 1 d . . . . .
I8 I 0.2230(3) 0.0896(2) 0.41627(11) 0.0344(7) Uani 1 1 d . . . . .
I9 I 0.4799(4) 0.34232(19) 0.41897(12) 0.0315(7) Uani 1 1 d . . . . .
N1 N 0.070(4) 0.3278(19) 0.4565(12) 0.044(7) Uani 1 1 d . U . . .
H1A H 0.027780 0.363115 0.486415 0.053 Uiso 1 1 calc GR . . . .
H1B H 0.170053 0.346619 0.449508 0.053 Uiso 1 1 calc GR . . . .
H1C H 0.071747 0.268693 0.469206 0.053 Uiso 1 1 calc GR . . . .
C1 C -0.028(4) 0.336(2) 0.3976(15) 0.037(8) Uani 1 1 d . U . . .
H1D H -0.080169 0.277651 0.388726 0.055 Uiso 1 1 calc GR . . . .
H1E H 0.040100 0.351700 0.363245 0.055 Uiso 1 1 calc GR . . . .
H1F H -0.107295 0.383499 0.402436 0.055 Uiso 1 1 calc GR . . . .
N2 N 0.084(3) 0.2823(19) 0.0678(14) 0.050(8) Uani 1 1 d . U . . .
H2A H 0.142176 0.266188 0.102101 0.060 Uiso 1 1 calc GR . . . .
H2B H 0.148886 0.297717 0.036718 0.060 Uiso 1 1 calc GR . . . .
H2C H 0.022185 0.234525 0.055442 0.060 Uiso 1 1 calc GR . . . .
C2 C -0.019(5) 0.362(3) 0.083(2) 0.055(11) Uani 1 1 d . U . . .
H2D H -0.042505 0.361084 0.127110 0.083 Uiso 1 1 calc GR . . . .
H2E H -0.117236 0.358839 0.058122 0.083 Uiso 1 1 calc GR . . . .
H2F H 0.036299 0.418865 0.073247 0.083 Uiso 1 1 calc GR . . . .
N3 N 0.947(4) 0.043(3) 0.2791(17) 0.075(11) Uani 1 1 d . U . . .
H3A H 0.921528 0.015513 0.315332 0.090 Uiso 1 1 calc GR . . . .
H3B H 0.858383 0.053460 0.255748 0.090 Uiso 1 1 calc GR . . . .
H3C H 0.996996 0.096494 0.287482 0.090 Uiso 1 1 calc GR . . . .
C3 C 1.054(6) -0.018(3) 0.2443(17) 0.057(10) Uani 1 1 d . U . . .
H3D H 1.089561 -0.068374 0.271163 0.086 Uiso 1 1 calc GR . . . .
H3E H 1.146018 0.016717 0.231110 0.086 Uiso 1 1 calc GR . . . .
H3F H 0.997932 -0.042602 0.207670 0.086 Uiso 1 1 calc GR . . . .

loop_
_atom_site_aniso_label
_atom_site_aniso_U_11
_atom_site_aniso_U_22
_atom_site_aniso_U_33
_atom_site_aniso_U_23
_atom_site_aniso_U_13
_atom_site_aniso_U_12
Bi1 0.0198(9) 0.0186(9) 0.0336(8) 0.0005(5) 0.0022(5) 0.0015(6)
Bi2 0.0193(9) 0.0194(9) 0.0336(8) 0.0003(5) 0.0019(5) -0.0016(7)
I1 0.0280(15) 0.0329(15) 0.0436(13) 0.0018(10) 0.0102(10) 0.0070(11)
I2 0.0281(14) 0.0284(14) 0.0408(12) -0.0010(9) -0.0023(9) -0.0067(10)
I3 0.0307(16) 0.0250(16) 0.0399(14) 0.0043(9) 0.0016(10) -0.0010(11)
I4 0.0358(15) 0.0188(16) 0.0369(14) 0.0007(7) 0.0038(10) 0.0013(9)
I5 0.0273(15) 0.0344(14) 0.0365(12) -0.0022(9) 0.0030(9) -0.0127(11)
I6 0.0246(15) 0.0330(14) 0.0384(12) 0.0023(9) 0.0043(9) 0.0086(10)
I7 0.0291(15) 0.0337(15) 0.0399(12) 0.0006(9) -0.0021(10) 0.0084(11)
I8 0.0286(15) 0.0331(15) 0.0420(13) 0.0026(10) 0.0088(10) -0.0051(11)
I9 0.0307(15) 0.0244(16) 0.0395(14) -0.0030(9) 0.0040(10) 0.0028(11)
N1 0.054(19) 0.041(19) 0.037(13) 0.004(12) 0.002(12) -0.006(14)
C1 0.025(14) 0.051(17) 0.035(12) -0.003(12) 0.013(10) -0.003(13)
N2 0.046(15) 0.047(14) 0.058(15) 0.001(12) 0.013(12) 0.011(12)
C2 0.051(18) 0.041(15) 0.075(19) -0.023(14) 0.006(14) 0.003(13)
N3 0.065(18) 0.078(17) 0.082(18) 0.009(14) 0.009(14) 0.021(14)
C3 0.056(17) 0.058(17) 0.058(17) 0.016(13) 0.005(13) 0.009(15)

loop_
_atom_type_symbol
_atom_type_description
_atom_type_scat_dispersion_real
_atom_type_scat_dispersion_imag
_atom_type_scat_source
C C 0.0031 0.0015 'International Tables Vol C Tables 4.2.6.8 and 6.1.1.4'
H H 0.0000 0.0000 'International Tables Vol C Tables 4.2.6.8 and 6.1.1.4'
Bi Bi -3.0839 9.9321 'International Tables Vol C Tables 4.2.6.8 and 6.1.1.4'
I I -0.4830 1.6974 'International Tables Vol C Tables 4.2.6.8 and 6.1.1.4'
N N 0.0058 0.0029 'International Tables Vol C Tables 4.2.6.8 and 6.1.1.4'

loop_
_geom_angle_atom_site_label_1
_geom_angle_atom_site_label_2
_geom_angle_atom_site_label_3
_geom_angle
_geom_angle_site_symmetry_1
_geom_angle_site_symmetry_3
_geom_angle_publ_flag
I1 Bi1 I2 91.88(8) . . ?
I1 Bi1 I3 95.06(8) . . ?
I1 Bi1 I4 91.59(7) . . ?
I1 Bi1 I5 89.31(8) . . ?
I1 Bi1 I6 174.72(8) . . ?
I2 Bi1 I4 93.58(7) . . ?
I2 Bi1 I5 177.84(8) . . ?
I2 Bi1 I6 91.82(8) . . ?
I3 Bi1 I2 92.26(8) . . ?
I3 Bi1 I4 171.01(7) . . ?
I3 Bi1 I5 89.43(8) . . ?
I3 Bi1 I6 88.56(8) . . ?
I4 Bi1 I6 84.42(6) . . ?
I5 Bi1 I4 84.59(7) . . ?
I5 Bi1 I6 86.88(7) . . ?
I4 Bi2 I6 82.35(7) . . ?
I5 Bi2 I4 82.57(7) . . ?
I5 Bi2 I6 84.16(7) . . ?
I7 Bi2 I4 89.21(7) . . ?
I7 Bi2 I5 91.19(8) . . ?
I7 Bi2 I6 170.82(8) . . ?
I7 Bi2 I8 94.62(8) . . ?
I7 Bi2 I9 91.98(8) . . ?
I8 Bi2 I4 95.27(8) . . ?
I8 Bi2 I5 173.78(8) . . ?
I8 Bi2 I6 89.78(8) . . ?
I8 Bi2 I9 93.28(8) . . ?
I9 Bi2 I4 171.24(8) . . ?
I9 Bi2 I5 88.73(8) . . ?
I9 Bi2 I6 95.83(8) . . ?
Bi1 I4 Bi2 78.82(8) . . ?
Bi1 I5 Bi2 79.64(7) . . ?
Bi1 I6 Bi2 77.28(6) . . ?
H1A N1 H1B 109.5 . . ?
H1A N1 H1C 109.5 . . ?
H1B N1 H1C 109.5 . . ?
C1 N1 H1A 109.5 . . ?
C1 N1 H1B 109.5 . . ?
C1 N1 H1C 109.5 . . ?
N1 C1 H1D 109.5 . . ?
N1 C1 H1E 109.5 . . ?
N1 C1 H1F 109.5 . . ?
H1D C1 H1E 109.5 . . ?
H1D C1 H1F 109.5 . . ?
H1E C1 H1F 109.5 . . ?
H2A N2 H2B 109.5 . . ?
H2A N2 H2C 109.5 . . ?
H2B N2 H2C 109.5 . . ?
C2 N2 H2A 109.5 . . ?
C2 N2 H2B 109.5 . . ?
C2 N2 H2C 109.5 . . ?
N2 C2 H2D 109.5 . . ?
N2 C2 H2E 109.5 . . ?
N2 C2 H2F 109.5 . . ?
H2D C2 H2E 109.5 . . ?
H2D C2 H2F 109.5 . . ?
H2E C2 H2F 109.5 . . ?
H3A N3 H3B 109.5 . . ?
H3A N3 H3C 109.5 . . ?
H3B N3 H3C 109.5 . . ?
C3 N3 H3A 109.5 . . ?
C3 N3 H3B 109.5 . . ?
C3 N3 H3C 109.5 . . ?
N3 C3 H3D 109.5 . . ?
N3 C3 H3E 109.5 . . ?
N3 C3 H3F 109.5 . . ?
H3D C3 H3E 109.5 . . ?
H3D C3 H3F 109.5 . . ?
H3E C3 H3F 109.5 . . ?

loop_
_geom_bond_atom_site_label_1
_geom_bond_atom_site_label_2
_geom_bond_distance
_geom_bond_site_symmetry_2
_geom_bond_publ_flag
Bi1 I1 2.963(3) . ?
Bi1 I2 3.001(3) . ?
Bi1 I3 2.999(3) . ?
Bi1 I4 3.193(3) . ?
Bi1 I5 3.148(3) . ?
Bi1 I6 3.227(3) . ?
Bi2 I4 3.239(3) . ?
Bi2 I5 3.228(3) . ?
Bi2 I6 3.312(3) . ?
Bi2 I7 2.931(3) . ?
Bi2 I8 2.957(3) . ?
Bi2 I9 2.966(3) . ?
N1 H1A 0.9100 . ?
N1 H1B 0.9100 . ?
N1 H1C 0.9100 . ?
N1 C1 1.50(4) . ?
C1 H1D 0.9800 . ?
C1 H1E 0.9800 . ?
C1 H1F 0.9800 . ?
N2 H2A 0.9100 . ?
N2 H2B 0.9100 . ?
N2 H2C 0.9100 . ?
N2 C2 1.50(4) . ?
C2 H2D 0.9800 . ?
C2 H2E 0.9800 . ?
C2 H2F 0.9800 . ?
N3 H3A 0.9100 . ?
N3 H3B 0.9100 . ?
N3 H3C 0.9100 . ?
N3 C3 1.49(6) . ?
C3 H3D 0.9800 . ?
C3 H3E 0.9800 . ?
C3 H3F 0.9800 . ?

loop_
_geom_hbond_atom_site_label_D
_geom_hbond_atom_site_label_H
_geom_hbond_atom_site_label_A
_geom_hbond_distance_DH
_geom_hbond_distance_HA
_geom_hbond_distance_DA
_geom_hbond_angle_DHA
_geom_hbond_site_symmetry_A
_geom_hbond_publ_flag
N1 H1A I1 0.91 3.33 3.73(3) 109.3 4_566 yes
N1 H1A I2 0.91 2.79 3.65(3) 158.1 4_566 yes
N1 H1B I9 0.91 2.73 3.60(3) 160.6 . yes
N1 H1C I3 0.91 3.05 3.78(3) 138.4 4_566 yes
N1 H1C I8 0.91 3.16 3.84(3) 133.5 . yes
C1 H1D I5 0.98 3.17 3.71(3) 116.5 1_455 yes
C1 H1D I7 0.98 3.26 4.17(3) 153.6 1_455 yes
N2 H2A I6 0.91 3.01 3.88(3) 158.8 . yes
N2 H2B I3 0.91 3.24 3.70(3) 112.9 . yes
N2 H2B I7 0.91 2.95 3.78(3) 152.6 4_565 yes
N2 H2C I1 0.91 2.94 3.72(3) 144.9 1_455 yes
N2 H2C I9 0.91 3.16 3.78(3) 126.6 4_565 yes
C2 H2D I4 0.98 3.28 4.06(4) 138.1 2 yes
C2 H2E I3 0.98 3.29 4.06(4) 136.5 1_455 yes
C2 H2F I8 0.98 3.24 4.18(4) 161.3 2 yes
N3 H3A I7 0.91 3.16 3.81(4) 129.7 . yes
N3 H3B I4 0.91 2.97 3.70(4) 138.4 . yes
N3 H3B I5 0.91 3.20 3.67(3) 114.1 . yes
N3 H3C I6 0.91 3.08 3.85(4) 144.4 1_655 yes
C3 H3D I6 0.98 3.25 4.04(4) 139.8 2_645 yes
C3 H3E I4 0.98 3.22 3.97(5) 134.9 1_655 yes
C3 H3F I9 0.98 3.22 4.08(4) 146.7 2_645 yes

loop_
_twin_individual_id
_twin_individual_mass_fraction_refined
_oxdiff_twin_reflns_isolated
_oxdiff_twin_reflns_overlapped
_twin_individual_twin_lattice_type
_twin_individual_twin_matrix_11
_twin_individual_twin_matrix_12
_twin_individual_twin_matrix_13
_twin_individual_twin_matrix_21
_twin_individual_twin_matrix_22
_twin_individual_twin_matrix_23
_twin_individual_twin_matrix_31
_twin_individual_twin_matrix_32
_twin_individual_twin_matrix_33
1 0.2928 8265 6406 ref 1.0000 0.0000 0.0000 0.0000 1.0000 0.0000 0.0000 0.0000 1.0000
2 0.2247 0 2655 nmt 0.5007 0.5009 0.0002 -1.4970 0.4997 -0.0021 0.0371 -0.0377 0.9996
3 0.2179 0 2095 nmt -0.4990 0.5016 0.0001 -1.4977 -0.5000 0.0003 0.1166 -0.0371 1.0001
4 0.2645 0 5365 nmt 0.9994 0.0010 0.0010 0.0010 -1.0009 0.0007 -0.1470 0.0004 -0.9998
